data_4122465
loop_
_publ_author_name
'Huynh, Mioy T.'
'Schilter, David'
'Hammes-Schiffer, Sharon'
'Rauchfuss, Thomas B.'

_publ_contact_author
; 
Danielle L. Gray 
University of Illinois 
School of Chemical Sciences, Box 59-1 
505 South Mathews Avenue 
Urbana, Illinois  61801 
USA 
;
_publ_section_title
;
 Protonation of nickel-iron hydrogenase models proceeds after
 isomerization at nickel.
;
_journal_issue 35
_journal_name_full 'Journal of the American Chemical Society'
_journal_page_first 12385
_journal_page_last 12395
_journal_paper_doi 10.1021/ja505783z
_journal_volume 136
_journal_year 2014
_chemical_formula_moiety
; 
2(C32 H31 Fe O3 P2 Pd S2), 2(B F4), 2(C4 H8 O), C4 H10 O 
;
_chemical_formula_sum 'C76 H88 B2 F8 Fe2 O9 P4 Pd2 S4'
_chemical_formula_weight 1895.70
_chemical_name_systematic
; 
? 
;
_space_group_IT_number 14
_symmetry_cell_setting monoclinic
_symmetry_space_group_name_Hall '-P 2yn'
_symmetry_space_group_name_H-M 'P 1 21/n 1'
_atom_sites_solution_hydrogens geom
_atom_sites_solution_primary direct
_atom_sites_solution_secondary difmap
_audit_creation_method SHELXL-97
_audit_update_record
; 
? 
;
_cell_angle_alpha 90.00
_cell_angle_beta 97.4120(10)
_cell_angle_gamma 90.00
_cell_formula_units_Z 4
_cell_length_a 11.4661(8)
_cell_length_b 20.6923(14)
_cell_length_c 34.720(2)
_cell_measurement_reflns_used 9965
_cell_measurement_temperature 178(2)
_cell_measurement_theta_max 24.27
_cell_measurement_theta_min 2.19
_cell_volume 8168.8(9)
_computing_cell_refinement 'SAINT V7.68A (Bruker, 2005)'
_computing_data_collection 'APEX2 V2010.11-3 (Bruker, 2010)'
_computing_data_reduction
; 
SAINT V7.68A, XPREP V2005/2, SADABS V2008/2, TWINABS V2008/2 
(Bruker, 2005 & 2008) 
;
_computing_molecular_graphics
; 
SHELXTL V6.12 (Bruker, 2005), CrystalMaker v2.1.3 (CrystalMaker, 1994) 
;
_computing_publication_material 'XCIF V6.12 (Bruker, 2005)'
_computing_structure_refinement 'SHELXTL V6.12 (Bruker, 2005)'
_computing_structure_solution 'SHELXTL V6.12 (Bruker, 2005)'
_diffrn_ambient_temperature 178(2)
_diffrn_measured_fraction_theta_full 0.998
_diffrn_measured_fraction_theta_max 0.998
_diffrn_measurement_device 'Siemens Platform/ApexII CCD'
_diffrn_measurement_method 'profile data from \f and \w scans'
_diffrn_radiation_monochromator graphite
_diffrn_radiation_source 'normal-focus sealed tube'
_diffrn_radiation_type MoK\a
_diffrn_radiation_wavelength 0.71073
_diffrn_radiation_wavelength_id bm11yas
_diffrn_reflns_av_R_equivalents 0.0724
_diffrn_reflns_av_sigmaI/netI 0.0504
_diffrn_reflns_limit_h_max 13
_diffrn_reflns_limit_h_min -13
_diffrn_reflns_limit_k_max 25
_diffrn_reflns_limit_k_min -24
_diffrn_reflns_limit_l_max 41
_diffrn_reflns_limit_l_min -41
_diffrn_reflns_number 90489
_diffrn_reflns_theta_full 25.47
_diffrn_reflns_theta_max 25.47
_diffrn_reflns_theta_min 1.18
_exptl_absorpt_coefficient_mu 1.034
_exptl_absorpt_correction_T_max 0.9985
_exptl_absorpt_correction_T_min 0.8982
_exptl_absorpt_correction_type integration
_exptl_absorpt_process_details 'SHELXTL/XPREP V2005/2 (Bruker, 2005)'
_exptl_crystal_colour orange
_exptl_crystal_density_diffrn 1.541
_exptl_crystal_density_method 'not measured'
_exptl_crystal_description block
_exptl_crystal_F_000 3864
_exptl_crystal_id bm11yas
_exptl_crystal_preparation
; 
The data crystal was mounted using oil (Parantone-N, Exxon) to a 
0.3 mm cryo-loop (Hampton Research) with the (-1, 0, -3) scattering 
planes roughly normal to the spindle axis. 
;
_exptl_crystal_size_max 0.313
_exptl_crystal_size_mid 0.141
_exptl_crystal_size_min 0.126
_refine_diff_density_max 0.740
_refine_diff_density_min -0.428
_refine_diff_density_rms 0.079
_refine_ls_extinction_method none
_refine_ls_goodness_of_fit_ref 1.032
_refine_ls_hydrogen_treatment mixed
_refine_ls_matrix_type full
_refine_ls_number_parameters 1217
_refine_ls_number_reflns 15107
_refine_ls_number_restraints 1297
_refine_ls_restrained_S_all 1.087
_refine_ls_R_factor_all 0.0590
_refine_ls_R_factor_gt 0.0369
_refine_ls_shift/su_max 0.004
_refine_ls_shift/su_mean 0.000
_refine_ls_structure_factor_coef Fsqd
_refine_ls_weighting_details 'calc w=1/[\s^2^(Fo^2^)+(0.0303P)^2^+5.8634P] where P=(Fo^2^+2Fc^2^)/3'
_refine_ls_weighting_scheme calc
_refine_ls_wR_factor_gt 0.0754
_refine_ls_wR_factor_ref 0.0838
_reflns_number_gt 11178
_reflns_number_total 15107
_reflns_threshold_expression >2sigma(I)
_cod_data_source_file ja505783z_si_002.cif
_cod_data_source_block '[(CO)3FeH(pdt)Pd(dppe)]BF4'
_cod_depositor_comments
;
The following automatic conversions were performed:

'_symmetry_cell_setting' value 'Monoclinic' changed to 'monoclinic'
according to
/home/saulius/struct/COD-crude-data--automatic-downloads/rss-feeds/ACS/lib/dictionaries/cif_core.dic
dictionary named 'cif_core.dic' version 2.4.2 from 2011-04-26.

Automatic conversion script
Id: cif_fix_values 2281 2013-09-26 08:29:07Z andrius 

 Adding full bibliography for 4122464--4122465.cif.
;
_cod_original_cell_volume 8168.9(10)
_cod_original_sg_symbol_H-M 'P2(1)/n  '
_cod_database_code 4122465

loop_
_symmetry_equiv_pos_as_xyz
'x, y, z'
'-x+1/2, y+1/2, -z+1/2'
'-x, -y, -z'
'x-1/2, -y-1/2, z-1/2'

loop_
_atom_site_label
_atom_site_type_symbol
_atom_site_fract_x
_atom_site_fract_y
_atom_site_fract_z
_atom_site_U_iso_or_equiv
_atom_site_adp_type
_atom_site_occupancy
_atom_site_symmetry_multiplicity
_atom_site_calc_flag
_atom_site_refinement_flags
_atom_site_disorder_assembly
_atom_site_disorder_group
Pd1 Pd 0.19556(2) 0.882842(13) 0.170749(8) 0.02470(8) Uani 1 1 d . A .
Fe1 Fe 0.41434(5) 0.93663(3) 0.210073(17) 0.03485(14) Uani 1 1 d . . .
H1 H 0.387(3) 0.8834(18) 0.1811(11) 0.052 Uiso 1 1 d . . .
Pd2 Pd 0.57061(2) 0.348565(13) 0.078753(8) 0.02271(7) Uani 1 1 d . . .
Fe2 Fe 0.76419(4) 0.31681(3) 0.038643(15) 0.02621(13) Uani 1 1 d . . .
H2 H 0.759(3) 0.3439(17) 0.0775(10) 0.039 Uiso 1 1 d . . .
S1 S 0.27050(9) 0.98892(5) 0.16800(3) 0.0350(2) Uani 1 1 d . . .
S2 S 0.25828(9) 0.89351(5) 0.23872(3) 0.0337(2) Uani 1 1 d . . .
S3 S 0.61860(8) 0.24628(4) 0.05437(3) 0.0282(2) Uani 1 1 d . . .
S4 S 0.60868(8) 0.38680(4) 0.01749(3) 0.0267(2) Uani 1 1 d . . .
P1 P 0.13294(8) 0.77864(5) 0.17004(3) 0.0256(2) Uani 1 1 d . A .
P2 P 0.10768(8) 0.88819(5) 0.10906(3) 0.0266(2) Uani 1 1 d D . .
P3 P 0.55081(8) 0.30972(5) 0.13832(3) 0.0256(2) Uani 1 1 d . . .
P4 P 0.52563(8) 0.44646(5) 0.10222(3) 0.0247(2) Uani 1 1 d . . .
O1 O 0.5671(3) 0.83971(16) 0.25196(10) 0.0626(9) Uani 1 1 d . . .
O2 O 0.4582(3) 1.04698(16) 0.26474(10) 0.0705(10) Uani 1 1 d . . .
O3 O 0.5810(3) 0.97029(19) 0.15639(11) 0.0737(11) Uani 1 1 d . . .
O4 O 0.9351(2) 0.22967(14) 0.08117(9) 0.0487(8) Uani 1 1 d . . .
O5 O 0.7737(2) 0.26307(14) -0.04009(9) 0.0464(7) Uani 1 1 d . . .
O6 O 0.9282(2) 0.42521(15) 0.03934(9) 0.0502(8) Uani 1 1 d . . .
C1 C 0.5103(4) 0.8795(2) 0.23633(13) 0.0438(11) Uani 1 1 d . . .
C2 C 0.4413(4) 1.0045(2) 0.24405(14) 0.0490(12) Uani 1 1 d . . .
C3 C 0.5181(4) 0.9580(2) 0.17825(14) 0.0481(12) Uani 1 1 d . . .
C4 C 0.1825(4) 1.0384(2) 0.19644(13) 0.0470(11) Uani 1 1 d . . .
H4A H 0.2359 1.0672 0.2133 0.056 Uiso 1 1 calc R . .
H4B H 0.1305 1.0662 0.1785 0.056 Uiso 1 1 calc R . .
C5 C 0.1073(4) 1.0016(2) 0.22159(13) 0.0463(11) Uani 1 1 d . . .
H5A H 0.0542 0.9729 0.2046 0.056 Uiso 1 1 calc R . .
H5B H 0.0574 1.0331 0.2334 0.056 Uiso 1 1 calc R . .
C6 C 0.1714(4) 0.9610(2) 0.25383(12) 0.0421(11) Uani 1 1 d . . .
H6A H 0.1126 0.9435 0.2696 0.050 Uiso 1 1 calc R . .
H6B H 0.2245 0.9897 0.2709 0.050 Uiso 1 1 calc R . .
C7 C 0.2419(3) 0.71675(17) 0.18440(11) 0.0299(9) Uani 1 1 d . . .
C8 C 0.3395(4) 0.7317(2) 0.21093(12) 0.0423(11) Uani 1 1 d . . .
H8A H 0.3463 0.7734 0.2226 0.051 Uiso 1 1 calc R . .
C9 C 0.4271(4) 0.6859(2) 0.22049(14) 0.0533(13) Uani 1 1 d . . .
H9A H 0.4946 0.6967 0.2382 0.064 Uiso 1 1 calc R . .
C10 C 0.4168(4) 0.6255(2) 0.20466(13) 0.0489(12) Uani 1 1 d . . .
H10A H 0.4773 0.5945 0.2113 0.059 Uiso 1 1 calc R . .
C11 C 0.3200(4) 0.6092(2) 0.17923(12) 0.0443(11) Uani 1 1 d . . .
H11A H 0.3125 0.5668 0.1687 0.053 Uiso 1 1 calc R . .
C12 C 0.2329(4) 0.65460(18) 0.16884(12) 0.0370(10) Uani 1 1 d . . .
H12A H 0.1663 0.6433 0.1509 0.044 Uiso 1 1 calc R . .
C13 C 0.0122(3) 0.76521(18) 0.19834(10) 0.0288(9) Uani 1 1 d . . .
C14 C -0.0527(3) 0.81768(19) 0.20908(11) 0.0333(9) Uani 1 1 d . . .
H14A H -0.0310 0.8603 0.2029 0.040 Uiso 1 1 calc R . .
C15 C -0.1490(3) 0.8079(2) 0.22881(11) 0.0381(10) Uani 1 1 d . . .
H15A H -0.1938 0.8437 0.2357 0.046 Uiso 1 1 calc R . .
C16 C -0.1796(4) 0.7461(2) 0.23834(11) 0.0384(10) Uani 1 1 d . . .
H16A H -0.2456 0.7395 0.2518 0.046 Uiso 1 1 calc R . .
C17 C -0.1152(4) 0.6936(2) 0.22850(11) 0.0390(10) Uani 1 1 d . . .
H17A H -0.1365 0.6512 0.2354 0.047 Uiso 1 1 calc R . .
C18 C -0.0195(3) 0.70310(18) 0.20850(11) 0.0325(9) Uani 1 1 d . . .
H18A H 0.0247 0.6670 0.2017 0.039 Uiso 1 1 calc R . .
C19 C 0.0750(3) 0.75856(18) 0.11936(10) 0.0311(9) Uani 1 1 d . . .
H19A H 0.1404 0.7452 0.1051 0.037 Uiso 1 1 calc R A .
H19B H 0.0189 0.7221 0.1190 0.037 Uiso 1 1 calc R . .
C20 C 0.0132(3) 0.81731(18) 0.09973(11) 0.0330(9) Uani 1 1 d . A .
H20A H -0.0623 0.8246 0.1100 0.040 Uiso 1 1 calc R . .
H20B H -0.0038 0.8098 0.0714 0.040 Uiso 1 1 calc R . .
C21 C 0.0137(3) 0.95912(18) 0.10342(10) 0.0287(9) Uani 1 1 d . A .
C22 C 0.0466(3) 1.01358(19) 0.08443(12) 0.0401(10) Uani 1 1 d . . .
H22A H 0.1150 1.0123 0.0716 0.048 Uiso 1 1 calc R A .
C23 C -0.0188(4) 1.0703(2) 0.08378(13) 0.0467(11) Uani 1 1 d . A .
H23A H 0.0048 1.1073 0.0706 0.056 Uiso 1 1 calc R . .
C24 C -0.1180(4) 1.0723(2) 0.10231(12) 0.0437(11) Uani 1 1 d . . .
H24A H -0.1636 1.1107 0.1018 0.052 Uiso 1 1 calc R A .
C25 C -0.1506(4) 1.0184(2) 0.12162(13) 0.0469(11) Uani 1 1 d . A .
H25A H -0.2191 1.0198 0.1343 0.056 Uiso 1 1 calc R . .
C26 C -0.0853(3) 0.9626(2) 0.12273(12) 0.0403(10) Uani 1 1 d . . .
H26A H -0.1079 0.9262 0.1367 0.048 Uiso 1 1 calc R A .
C27 C 0.2065(9) 0.8937(5) 0.0725(3) 0.0296(16) Uani 0.61(3) 1 d PGDU A 1
C28 C 0.1656(8) 0.9015(6) 0.0333(3) 0.0393(19) Uani 0.61(3) 1 d PGU A 1
H28A H 0.0836 0.9004 0.0247 0.047 Uiso 0.61(3) 1 calc PR A 1
C29 C 0.2449(10) 0.9108(6) 0.0067(2) 0.041(2) Uani 0.61(3) 1 d PGU A 1
H29A H 0.2170 0.9161 -0.0201 0.049 Uiso 0.61(3) 1 calc PR A 1
C30 C 0.3649(10) 0.9123(4) 0.0193(3) 0.038(2) Uani 0.61(3) 1 d PGU A 1
H30A H 0.4191 0.9187 0.0011 0.045 Uiso 0.61(3) 1 calc PR A 1
C31 C 0.4058(8) 0.9046(5) 0.0585(3) 0.0378(19) Uani 0.61(3) 1 d PGU A 1
H31A H 0.4878 0.9057 0.0671 0.045 Uiso 0.61(3) 1 calc PR A 1
C32 C 0.3265(9) 0.8953(6) 0.0851(2) 0.0321(17) Uani 0.61(3) 1 d PGU A 1
H32A H 0.3544 0.8900 0.1118 0.038 Uiso 0.61(3) 1 calc PR A 1
C27B C 0.1988(14) 0.8912(8) 0.0702(4) 0.032(2) Uani 0.39(3) 1 d PGDU A 2
C28B C 0.1460(11) 0.8851(9) 0.0321(5) 0.036(2) Uani 0.39(3) 1 d PGU A 2
H28B H 0.0643 0.8761 0.0267 0.044 Uiso 0.39(3) 1 calc PR A 2
C29B C 0.2129(14) 0.8922(9) 0.0016(3) 0.040(3) Uani 0.39(3) 1 d PGU A 2
H29B H 0.1768 0.8880 -0.0244 0.048 Uiso 0.39(3) 1 calc PR A 2
C30B C 0.3325(15) 0.9053(7) 0.0094(4) 0.042(3) Uani 0.39(3) 1 d PGU A 2
H30B H 0.3781 0.9102 -0.0114 0.050 Uiso 0.39(3) 1 calc PR A 2
C31B C 0.3852(12) 0.9114(8) 0.0476(5) 0.037(2) Uani 0.39(3) 1 d PGU A 2
H31B H 0.4670 0.9204 0.0529 0.045 Uiso 0.39(3) 1 calc PR A 2
C32B C 0.3184(15) 0.9043(9) 0.0780(4) 0.035(2) Uani 0.39(3) 1 d PGU A 2
H32B H 0.3545 0.9085 0.1041 0.042 Uiso 0.39(3) 1 calc PR A 2
C33 C 0.8703(3) 0.26382(19) 0.06380(12) 0.0341(9) Uani 1 1 d . . .
C34 C 0.7710(3) 0.28363(19) -0.00971(12) 0.0319(9) Uani 1 1 d . . .
C35 C 0.8659(3) 0.3824(2) 0.03763(11) 0.0344(9) Uani 1 1 d . . .
C36 C 0.5177(3) 0.23124(19) 0.00986(11) 0.0358(10) Uani 1 1 d . . .
H36A H 0.5645 0.2170 -0.0106 0.043 Uiso 1 1 calc R . .
H36B H 0.4650 0.1951 0.0148 0.043 Uiso 1 1 calc R . .
C37 C 0.4432(3) 0.2877(2) -0.00533(12) 0.0388(10) Uani 1 1 d . . .
H37A H 0.3987 0.3030 0.0155 0.047 Uiso 1 1 calc R . .
H37B H 0.3853 0.2725 -0.0271 0.047 Uiso 1 1 calc R . .
C38 C 0.5098(3) 0.34455(19) -0.01947(11) 0.0354(10) Uani 1 1 d . . .
H38A H 0.4518 0.3760 -0.0319 0.042 Uiso 1 1 calc R . .
H38B H 0.5563 0.3288 -0.0397 0.042 Uiso 1 1 calc R . .
C39 C 0.4099(3) 0.27193(18) 0.14253(11) 0.0313(9) Uani 1 1 d . . .
C40 C 0.3301(3) 0.26139(19) 0.10923(12) 0.0363(10) Uani 1 1 d . . .
H40A H 0.3498 0.2740 0.0846 0.044 Uiso 1 1 calc R . .
C41 C 0.2229(4) 0.2328(2) 0.11201(14) 0.0474(11) Uani 1 1 d . . .
H41A H 0.1689 0.2257 0.0893 0.057 Uiso 1 1 calc R . .
C42 C 0.1942(4) 0.2145(2) 0.14757(16) 0.0556(13) Uani 1 1 d . . .
H42A H 0.1202 0.1947 0.1493 0.067 Uiso 1 1 calc R . .
C43 C 0.2716(4) 0.2245(2) 0.18089(15) 0.0552(13) Uani 1 1 d . . .
H43A H 0.2506 0.2116 0.2053 0.066 Uiso 1 1 calc R . .
C44 C 0.3803(4) 0.2536(2) 0.17887(13) 0.0420(11) Uani 1 1 d . . .
H44A H 0.4336 0.2608 0.2018 0.050 Uiso 1 1 calc R . .
C45 C 0.6627(3) 0.25205(17) 0.15729(10) 0.0275(8) Uani 1 1 d . . .
C46 C 0.7790(3) 0.2725(2) 0.16452(11) 0.0342(9) Uani 1 1 d . . .
H46A H 0.7985 0.3162 0.1598 0.041 Uiso 1 1 calc R . .
C47 C 0.8666(4) 0.2292(2) 0.17868(12) 0.0411(10) Uani 1 1 d . . .
H47A H 0.9458 0.2434 0.1839 0.049 Uiso 1 1 calc R . .
C48 C 0.8387(4) 0.1657(2) 0.18516(11) 0.0427(11) Uani 1 1 d . . .
H48A H 0.8989 0.1362 0.1948 0.051 Uiso 1 1 calc R . .
C49 C 0.7238(4) 0.1448(2) 0.17776(12) 0.0440(11) Uani 1 1 d . . .
H49A H 0.7050 0.1010 0.1823 0.053 Uiso 1 1 calc R . .
C50 C 0.6361(4) 0.18755(18) 0.16376(11) 0.0354(9) Uani 1 1 d . . .
H50A H 0.5571 0.1729 0.1585 0.042 Uiso 1 1 calc R . .
C51 C 0.5622(3) 0.37856(17) 0.17188(10) 0.0309(9) Uani 1 1 d . . .
H51A H 0.5314 0.3666 0.1963 0.037 Uiso 1 1 calc R . .
H51B H 0.6454 0.3918 0.1783 0.037 Uiso 1 1 calc R . .
C52 C 0.4896(3) 0.43410(17) 0.15172(10) 0.0295(9) Uani 1 1 d . . .
H52A H 0.5058 0.4743 0.1669 0.035 Uiso 1 1 calc R . .
H52B H 0.4048 0.4241 0.1507 0.035 Uiso 1 1 calc R . .
C53 C 0.3950(3) 0.48598(18) 0.07784(10) 0.0277(8) Uani 1 1 d . . .
C54 C 0.3712(3) 0.54970(19) 0.08698(12) 0.0369(10) Uani 1 1 d . . .
H54A H 0.4284 0.5746 0.1027 0.044 Uiso 1 1 calc R . .
C55 C 0.2635(4) 0.5765(2) 0.07292(12) 0.0459(12) Uani 1 1 d . . .
H55A H 0.2468 0.6198 0.0794 0.055 Uiso 1 1 calc R . .
C56 C 0.1806(4) 0.5414(2) 0.04976(12) 0.0487(12) Uani 1 1 d . . .
H56A H 0.1068 0.5602 0.0404 0.058 Uiso 1 1 calc R . .
C57 C 0.2050(3) 0.4783(2) 0.04015(12) 0.0466(11) Uani 1 1 d . . .
H57A H 0.1481 0.4540 0.0239 0.056 Uiso 1 1 calc R . .
C58 C 0.3120(3) 0.4503(2) 0.05414(11) 0.0360(10) Uani 1 1 d . . .
H58A H 0.3284 0.4069 0.0475 0.043 Uiso 1 1 calc R . .
C59 C 0.6436(3) 0.50530(17) 0.10499(11) 0.0282(9) Uani 1 1 d . . .
C60 C 0.6996(4) 0.5282(2) 0.13992(13) 0.0421(10) Uani 1 1 d . . .
H60A H 0.6761 0.5135 0.1637 0.050 Uiso 1 1 calc R . .
C61 C 0.7906(4) 0.5730(2) 0.14029(15) 0.0552(13) Uani 1 1 d . . .
H61A H 0.8282 0.5892 0.1643 0.066 Uiso 1 1 calc R . .
C62 C 0.8260(4) 0.5937(2) 0.10615(16) 0.0548(13) Uani 1 1 d . . .
H62A H 0.8888 0.6237 0.1068 0.066 Uiso 1 1 calc R . .
C63 C 0.7715(4) 0.57137(19) 0.07096(14) 0.0445(11) Uani 1 1 d . . .
H63A H 0.7956 0.5863 0.0474 0.053 Uiso 1 1 calc R . .
C64 C 0.6813(3) 0.52695(18) 0.07046(12) 0.0346(9) Uani 1 1 d . . .
H64A H 0.6443 0.5109 0.0463 0.042 Uiso 1 1 calc R . .
B1 B 0.7150(4) 0.4953(2) 0.24981(12) 0.0475(13) Uani 1 1 d D . .
F1 F 0.8001(6) 0.5416(3) 0.2579(2) 0.086(3) Uani 0.572(9) 1 d PDU B 1
F2 F 0.6162(6) 0.5138(5) 0.22845(18) 0.081(3) Uani 0.572(9) 1 d PDU B 1
F3 F 0.6914(7) 0.4676(5) 0.28439(17) 0.078(3) Uani 0.572(9) 1 d PDU B 1
F4 F 0.7686(7) 0.4464(4) 0.2303(3) 0.057(2) Uani 0.572(9) 1 d PDU B 1
F1B F 0.7131(11) 0.5616(3) 0.2413(2) 0.091(3) Uani 0.428(9) 1 d PDU B 2
F2B F 0.6017(6) 0.4769(5) 0.2334(3) 0.070(3) Uani 0.428(9) 1 d PDU B 2
F3B F 0.7247(12) 0.4892(6) 0.28885(18) 0.089(4) Uani 0.428(9) 1 d PDU B 2
F4B F 0.7942(10) 0.4634(7) 0.2313(4) 0.095(5) Uani 0.428(9) 1 d PDU B 2
B2 B 0.0953(3) 0.2882(2) 0.98845(13) 0.0516(14) Uani 1 1 d D . .
F5 F 0.1628(10) 0.3229(9) 1.0170(4) 0.090(3) Uani 0.60(4) 1 d PDU C 1
F6 F 0.0139(8) 0.3294(6) 0.9675(5) 0.074(3) Uani 0.60(4) 1 d PDU C 1
F7 F 0.1650(10) 0.2626(9) 0.9625(4) 0.061(3) Uani 0.60(4) 1 d PDU C 1
F8 F 0.0376(11) 0.2382(6) 1.0044(5) 0.076(3) Uani 0.60(4) 1 d PDU C 1
F5B F 0.1738(14) 0.2989(14) 1.0217(3) 0.080(5) Uani 0.40(4) 1 d PDU C 2
F6B F 0.0222(14) 0.3409(7) 0.9815(8) 0.072(4) Uani 0.40(4) 1 d PDU C 2
F7B F 0.1553(16) 0.2789(10) 0.9569(4) 0.050(4) Uani 0.40(4) 1 d PDU C 2
F8B F 0.0293(15) 0.2337(6) 0.9939(6) 0.045(4) Uani 0.40(4) 1 d PDU C 2
O7 O 0.3279(6) 0.9603(4) 0.3455(3) 0.0554(17) Uani 0.763(19) 1 d PDU D 1
C65 C 0.4394(9) 0.9870(5) 0.3588(4) 0.052(2) Uani 0.763(19) 1 d PDU D 1
H65A H 0.4458 0.9970 0.3869 0.063 Uiso 0.763(19) 1 calc PR D 1
H65B H 0.4521 1.0273 0.3445 0.063 Uiso 0.763(19) 1 calc PR D 1
C66 C 0.5290(7) 0.9361(4) 0.3511(3) 0.0516(19) Uani 0.763(19) 1 d PDU D 1
H66A H 0.5611 0.9449 0.3265 0.062 Uiso 0.763(19) 1 calc PR D 1
H66B H 0.5948 0.9344 0.3726 0.062 Uiso 0.763(19) 1 calc PR D 1
C67 C 0.4594(5) 0.8734(3) 0.3486(4) 0.0512(18) Uani 0.763(19) 1 d PDU D 1
H67A H 0.4572 0.8534 0.3226 0.061 Uiso 0.763(19) 1 calc PR D 1
H67B H 0.4934 0.8422 0.3685 0.061 Uiso 0.763(19) 1 calc PR D 1
C68 C 0.3379(6) 0.8948(4) 0.3559(3) 0.056(2) Uani 0.763(19) 1 d PDU D 1
H68A H 0.2768 0.8689 0.3401 0.067 Uiso 0.763(19) 1 calc PR D 1
H68B H 0.3284 0.8891 0.3837 0.067 Uiso 0.763(19) 1 calc PR D 1
O7B O 0.344(2) 0.9603(13) 0.3340(7) 0.056(3) Uani 0.237(19) 1 d PDU D 2
C65B C 0.447(3) 0.9891(13) 0.3528(15) 0.054(3) Uani 0.237(19) 1 d PDU D 2
H65C H 0.4326 1.0098 0.3774 0.065 Uiso 0.237(19) 1 calc PR D 2
H65D H 0.4775 1.0220 0.3359 0.065 Uiso 0.237(19) 1 calc PR D 2
C66B C 0.5343(19) 0.9338(14) 0.3606(11) 0.053(3) Uani 0.237(19) 1 d PDU D 2
H66C H 0.5927 0.9426 0.3836 0.064 Uiso 0.237(19) 1 calc PR D 2
H66D H 0.5761 0.9253 0.3379 0.064 Uiso 0.237(19) 1 calc PR D 2
C67B C 0.4544(19) 0.8778(11) 0.3680(10) 0.053(3) Uani 0.237(19) 1 d PDU D 2
H67C H 0.4866 0.8363 0.3599 0.064 Uiso 0.237(19) 1 calc PR D 2
H67D H 0.4437 0.8752 0.3958 0.064 Uiso 0.237(19) 1 calc PR D 2
C68B C 0.340(2) 0.8941(13) 0.3431(9) 0.056(3) Uani 0.237(19) 1 d PDU D 2
H68C H 0.3307 0.8679 0.3191 0.067 Uiso 0.237(19) 1 calc PR D 2
H68D H 0.2724 0.8852 0.3575 0.067 Uiso 0.237(19) 1 calc PR D 2
O8 O 0.5420(7) 0.8150(5) 0.1358(4) 0.098(2) Uani 0.676(18) 1 d PDU E 1
C69 C 0.6627(8) 0.8199(5) 0.1375(4) 0.085(2) Uani 0.676(18) 1 d PDU E 1
H69A H 0.6982 0.8320 0.1640 0.102 Uiso 0.676(18) 1 calc PR E 1
H69B H 0.6837 0.8533 0.1191 0.102 Uiso 0.676(18) 1 calc PR E 1
C70 C 0.7068(10) 0.7541(5) 0.1266(7) 0.069(2) Uani 0.676(18) 1 d PDU E 1
H70A H 0.7284 0.7545 0.0999 0.082 Uiso 0.676(18) 1 calc PR E 1
H70B H 0.7761 0.7407 0.1448 0.082 Uiso 0.676(18) 1 calc PR E 1
C71 C 0.6039(10) 0.7093(5) 0.1293(6) 0.076(2) Uani 0.676(18) 1 d PDU E 1
H71A H 0.6079 0.6898 0.1555 0.091 Uiso 0.676(18) 1 calc PR E 1
H71B H 0.6005 0.6745 0.1097 0.091 Uiso 0.676(18) 1 calc PR E 1
C72 C 0.4990(9) 0.7547(5) 0.1212(4) 0.084(2) Uani 0.676(18) 1 d PDU E 1
H72A H 0.4718 0.7573 0.0930 0.101 Uiso 0.676(18) 1 calc PR E 1
H72B H 0.4330 0.7400 0.1348 0.101 Uiso 0.676(18) 1 calc PR E 1
O8B O 0.5602(14) 0.8232(8) 0.1153(7) 0.091(3) Uani 0.324(18) 1 d PDU E 2
C69B C 0.6832(15) 0.8146(10) 0.1208(8) 0.083(3) Uani 0.324(18) 1 d PDU E 2
H69C H 0.7193 0.8405 0.1432 0.100 Uiso 0.324(18) 1 calc PR E 2
H69D H 0.7177 0.8282 0.0974 0.100 Uiso 0.324(18) 1 calc PR E 2
C70B C 0.7036(19) 0.7435(11) 0.1284(15) 0.075(3) Uani 0.324(18) 1 d PDU E 2
H70C H 0.7440 0.7365 0.1551 0.090 Uiso 0.324(18) 1 calc PR E 2
H70D H 0.7529 0.7251 0.1097 0.090 Uiso 0.324(18) 1 calc PR E 2
C71B C 0.583(2) 0.7119(9) 0.1236(13) 0.079(3) Uani 0.324(18) 1 d PDU E 2
H71C H 0.5679 0.6916 0.1482 0.095 Uiso 0.324(18) 1 calc PR E 2
H71D H 0.5785 0.6783 0.1032 0.095 Uiso 0.324(18) 1 calc PR E 2
C72B C 0.4950(18) 0.7655(10) 0.1120(10) 0.086(3) Uani 0.324(18) 1 d PDU E 2
H72C H 0.4569 0.7592 0.0850 0.103 Uiso 0.324(18) 1 calc PR E 2
H72D H 0.4334 0.7662 0.1296 0.103 Uiso 0.324(18) 1 calc PR E 2
O9 O 0.3867(14) 0.0886(15) 0.0299(4) 0.054(2) Uani 0.60(2) 1 d PDU F 1
C73 C 0.2672(14) 0.1022(9) 0.0163(4) 0.072(3) Uani 0.60(2) 1 d PDU F 1
H73A H 0.2468 0.1472 0.0226 0.087 Uiso 0.60(2) 1 calc PR F 1
H73B H 0.2141 0.0722 0.0279 0.087 Uiso 0.60(2) 1 calc PR F 1
C74 C 0.259(2) 0.0924(10) -0.0269(5) 0.086(4) Uani 0.60(2) 1 d PDU F 1
H74A H 0.1765 0.0891 -0.0380 0.130 Uiso 0.60(2) 1 calc PR F 1
H74B H 0.3006 0.0526 -0.0322 0.130 Uiso 0.60(2) 1 calc PR F 1
H74C H 0.2957 0.1292 -0.0385 0.130 Uiso 0.60(2) 1 calc PR F 1
C75 C 0.4048(13) 0.0846(7) 0.0710(4) 0.056(3) Uani 0.60(2) 1 d PDU F 1
H75A H 0.3579 0.0487 0.0798 0.067 Uiso 0.60(2) 1 calc PR F 1
H75B H 0.3795 0.1253 0.0824 0.067 Uiso 0.60(2) 1 calc PR F 1
C76 C 0.5347(14) 0.0732(6) 0.0838(4) 0.060(3) Uani 0.60(2) 1 d PDU F 1
H76A H 0.5478 0.0668 0.1120 0.090 Uiso 0.60(2) 1 calc PR F 1
H76B H 0.5798 0.1107 0.0769 0.090 Uiso 0.60(2) 1 calc PR F 1
H76C H 0.5604 0.0346 0.0709 0.090 Uiso 0.60(2) 1 calc PR F 1
O9B O 0.366(2) 0.089(2) 0.0263(6) 0.059(3) Uani 0.40(2) 1 d PDU F 2
C73B C 0.250(2) 0.0913(12) 0.0056(6) 0.063(3) Uani 0.40(2) 1 d PDU F 2
H73C H 0.2017 0.1238 0.0173 0.076 Uiso 0.40(2) 1 calc PR F 2
H73D H 0.2114 0.0486 0.0066 0.076 Uiso 0.40(2) 1 calc PR F 2
C74B C 0.263(3) 0.1091(13) -0.0357(6) 0.070(5) Uani 0.40(2) 1 d PDU F 2
H74D H 0.1845 0.1117 -0.0509 0.106 Uiso 0.40(2) 1 calc PR F 2
H74E H 0.3095 0.0762 -0.0469 0.106 Uiso 0.40(2) 1 calc PR F 2
H74F H 0.3019 0.1511 -0.0361 0.106 Uiso 0.40(2) 1 calc PR F 2
C75B C 0.354(2) 0.0824(11) 0.0661(6) 0.062(3) Uani 0.40(2) 1 d PDU F 2
H75C H 0.3131 0.0414 0.0707 0.074 Uiso 0.40(2) 1 calc PR F 2
H75D H 0.3079 0.1188 0.0750 0.074 Uiso 0.40(2) 1 calc PR F 2
C76B C 0.478(2) 0.0823(12) 0.0872(6) 0.073(5) Uani 0.40(2) 1 d PDU F 2
H76D H 0.4752 0.0756 0.1150 0.109 Uiso 0.40(2) 1 calc PR F 2
H76E H 0.5152 0.1238 0.0831 0.109 Uiso 0.40(2) 1 calc PR F 2
H76F H 0.5226 0.0473 0.0770 0.109 Uiso 0.40(2) 1 calc PR F 2

loop_
_atom_site_aniso_label
_atom_site_aniso_U_11
_atom_site_aniso_U_22
_atom_site_aniso_U_33
_atom_site_aniso_U_23
_atom_site_aniso_U_13
_atom_site_aniso_U_12
Pd1 0.02815(15) 0.02101(15) 0.02492(16) -0.00130(12) 0.00337(12) -0.00349(12)
Fe1 0.0328(3) 0.0332(3) 0.0375(3) -0.0023(3) 0.0006(3) -0.0067(3)
Pd2 0.02335(14) 0.02151(15) 0.02370(15) 0.00013(12) 0.00461(11) -0.00036(12)
Fe2 0.0237(3) 0.0273(3) 0.0281(3) 0.0002(2) 0.0049(2) 0.0002(2)
S1 0.0402(6) 0.0240(5) 0.0399(6) 0.0006(4) 0.0018(5) -0.0063(4)
S2 0.0383(6) 0.0339(6) 0.0290(5) -0.0031(4) 0.0043(4) -0.0038(5)
S3 0.0317(5) 0.0220(5) 0.0319(5) -0.0004(4) 0.0072(4) -0.0012(4)
S4 0.0295(5) 0.0256(5) 0.0253(5) 0.0029(4) 0.0048(4) 0.0009(4)
P1 0.0292(5) 0.0221(5) 0.0261(5) -0.0005(4) 0.0064(4) -0.0029(4)
P2 0.0290(5) 0.0246(5) 0.0262(5) 0.0010(4) 0.0030(4) -0.0010(4)
P3 0.0268(5) 0.0250(5) 0.0254(5) 0.0027(4) 0.0055(4) 0.0004(4)
P4 0.0253(5) 0.0234(5) 0.0258(5) 0.0001(4) 0.0048(4) 0.0010(4)
O1 0.048(2) 0.063(2) 0.074(2) 0.0181(19) -0.0075(17) 0.0043(17)
O2 0.082(3) 0.054(2) 0.073(3) -0.028(2) 0.000(2) -0.0188(19)
O3 0.051(2) 0.097(3) 0.075(3) 0.018(2) 0.0147(19) -0.024(2)
O4 0.0420(17) 0.0464(19) 0.056(2) 0.0112(16) -0.0008(15) 0.0122(15)
O5 0.0499(18) 0.0501(19) 0.0414(19) -0.0059(15) 0.0147(15) 0.0014(15)
O6 0.0399(17) 0.050(2) 0.061(2) 0.0029(16) 0.0073(15) -0.0190(16)
C1 0.037(2) 0.045(3) 0.048(3) 0.001(2) 0.000(2) -0.009(2)
C2 0.047(3) 0.044(3) 0.053(3) -0.002(2) -0.006(2) -0.011(2)
C3 0.042(3) 0.052(3) 0.049(3) 0.005(2) 0.000(2) -0.014(2)
C4 0.052(3) 0.031(2) 0.057(3) -0.012(2) 0.003(2) 0.001(2)
C5 0.047(3) 0.043(3) 0.051(3) -0.016(2) 0.012(2) 0.004(2)
C6 0.048(3) 0.043(3) 0.037(2) -0.011(2) 0.012(2) 0.001(2)
C7 0.034(2) 0.022(2) 0.035(2) 0.0031(17) 0.0121(18) 0.0008(17)
C8 0.047(3) 0.031(2) 0.046(3) 0.004(2) -0.001(2) 0.002(2)
C9 0.051(3) 0.048(3) 0.057(3) 0.010(2) -0.010(2) 0.007(2)
C10 0.054(3) 0.041(3) 0.054(3) 0.021(2) 0.019(2) 0.018(2)
C11 0.061(3) 0.031(2) 0.045(3) 0.006(2) 0.020(2) 0.010(2)
C12 0.044(2) 0.030(2) 0.039(2) -0.0038(19) 0.0108(19) 0.0004(19)
C13 0.032(2) 0.027(2) 0.028(2) -0.0010(17) 0.0046(17) -0.0041(17)
C14 0.040(2) 0.028(2) 0.033(2) -0.0013(18) 0.0077(18) -0.0027(18)
C15 0.035(2) 0.044(3) 0.037(2) -0.006(2) 0.0121(19) 0.003(2)
C16 0.037(2) 0.048(3) 0.032(2) 0.005(2) 0.0112(18) -0.006(2)
C17 0.047(3) 0.037(2) 0.035(2) 0.0018(19) 0.014(2) -0.009(2)
C18 0.039(2) 0.026(2) 0.035(2) 0.0002(17) 0.0119(18) -0.0027(17)
C19 0.038(2) 0.027(2) 0.029(2) -0.0051(17) 0.0082(17) -0.0060(17)
C20 0.035(2) 0.033(2) 0.029(2) -0.0013(18) -0.0030(17) -0.0068(18)
C21 0.030(2) 0.028(2) 0.028(2) 0.0015(17) 0.0045(16) 0.0007(16)
C22 0.035(2) 0.034(2) 0.054(3) 0.008(2) 0.017(2) 0.0062(19)
C23 0.054(3) 0.035(3) 0.054(3) 0.010(2) 0.015(2) 0.008(2)
C24 0.046(3) 0.043(3) 0.043(3) 0.001(2) 0.011(2) 0.016(2)
C25 0.042(3) 0.050(3) 0.051(3) 0.004(2) 0.015(2) 0.009(2)
C26 0.041(2) 0.039(3) 0.042(3) 0.003(2) 0.010(2) 0.005(2)
C27 0.042(3) 0.022(3) 0.025(3) -0.002(3) 0.007(3) 0.003(3)
C28 0.044(4) 0.042(5) 0.032(3) 0.000(3) 0.004(3) -0.002(3)
C29 0.047(4) 0.049(5) 0.025(3) 0.000(3) 0.003(3) -0.004(4)
C30 0.043(4) 0.045(4) 0.026(4) 0.000(3) 0.009(4) 0.000(3)
C31 0.039(4) 0.044(4) 0.031(4) 0.007(4) 0.008(3) 0.005(3)
C32 0.039(3) 0.031(4) 0.028(3) 0.007(3) 0.008(3) 0.006(3)
C27B 0.043(4) 0.026(4) 0.028(4) 0.002(4) 0.009(4) 0.003(4)
C28B 0.047(4) 0.036(5) 0.028(4) -0.003(4) 0.010(4) 0.003(4)
C29B 0.051(5) 0.041(6) 0.029(4) -0.003(4) 0.005(4) -0.005(5)
C30B 0.047(5) 0.053(5) 0.027(4) 0.003(4) 0.007(5) 0.007(5)
C31B 0.040(4) 0.044(4) 0.028(5) 0.005(5) 0.008(4) 0.003(4)
C32B 0.043(4) 0.038(5) 0.024(4) 0.006(4) 0.009(4) 0.004(4)
C33 0.030(2) 0.034(2) 0.039(2) -0.0018(19) 0.0066(19) 0.0004(18)
C34 0.029(2) 0.032(2) 0.036(2) 0.0052(19) 0.0083(18) 0.0027(17)
C35 0.030(2) 0.043(3) 0.031(2) -0.0006(19) 0.0063(17) 0.001(2)
C36 0.037(2) 0.032(2) 0.038(2) -0.0073(19) 0.0047(18) -0.0107(18)
C37 0.028(2) 0.053(3) 0.034(2) -0.006(2) -0.0018(18) -0.006(2)
C38 0.036(2) 0.045(3) 0.025(2) 0.0008(19) 0.0021(17) 0.0059(19)
C39 0.028(2) 0.027(2) 0.041(2) 0.0036(18) 0.0113(18) 0.0026(16)
C40 0.028(2) 0.035(2) 0.047(3) -0.001(2) 0.0072(19) -0.0030(18)
C41 0.034(2) 0.050(3) 0.060(3) -0.006(2) 0.011(2) -0.005(2)
C42 0.035(3) 0.048(3) 0.088(4) 0.001(3) 0.024(3) -0.006(2)
C43 0.052(3) 0.054(3) 0.067(3) 0.015(3) 0.035(3) -0.001(2)
C44 0.040(2) 0.044(3) 0.044(3) 0.007(2) 0.014(2) 0.000(2)
C45 0.034(2) 0.029(2) 0.0201(19) 0.0027(16) 0.0063(16) 0.0047(17)
C46 0.033(2) 0.036(2) 0.034(2) 0.0052(19) 0.0059(18) 0.0027(18)
C47 0.031(2) 0.050(3) 0.041(3) 0.002(2) 0.0027(19) 0.008(2)
C48 0.054(3) 0.044(3) 0.029(2) 0.000(2) 0.002(2) 0.024(2)
C49 0.060(3) 0.031(2) 0.042(3) -0.001(2) 0.006(2) 0.011(2)
C50 0.042(2) 0.030(2) 0.035(2) -0.0010(18) 0.0047(19) -0.0001(19)
C51 0.037(2) 0.030(2) 0.026(2) 0.0027(17) 0.0070(17) 0.0000(18)
C52 0.034(2) 0.028(2) 0.027(2) 0.0015(17) 0.0043(17) 0.0004(17)
C53 0.0246(19) 0.032(2) 0.028(2) 0.0060(17) 0.0088(16) 0.0021(16)
C54 0.040(2) 0.031(2) 0.042(2) 0.0084(19) 0.0140(19) 0.0096(19)
C55 0.053(3) 0.044(3) 0.044(3) 0.016(2) 0.021(2) 0.021(2)
C56 0.037(2) 0.074(4) 0.037(3) 0.021(2) 0.012(2) 0.023(2)
C57 0.029(2) 0.071(3) 0.039(3) 0.004(2) 0.0010(19) 0.002(2)
C58 0.031(2) 0.043(2) 0.035(2) -0.0028(19) 0.0057(18) 0.0030(19)
C59 0.028(2) 0.022(2) 0.035(2) -0.0044(17) 0.0032(17) 0.0038(16)
C60 0.046(3) 0.037(2) 0.042(3) -0.003(2) -0.001(2) -0.004(2)
C61 0.048(3) 0.048(3) 0.064(3) -0.013(3) -0.014(2) -0.015(2)
C62 0.042(3) 0.034(3) 0.089(4) -0.002(3) 0.008(3) -0.010(2)
C63 0.048(3) 0.030(2) 0.058(3) 0.002(2) 0.015(2) -0.006(2)
C64 0.035(2) 0.030(2) 0.040(2) -0.0024(19) 0.0082(19) -0.0029(18)
B1 0.055(3) 0.047(3) 0.039(3) -0.003(3) 0.001(3) -0.004(3)
F1 0.089(5) 0.058(4) 0.112(5) -0.020(3) 0.017(4) -0.030(3)
F2 0.077(4) 0.116(6) 0.048(3) 0.009(4) 0.004(3) 0.064(4)
F3 0.069(4) 0.113(6) 0.051(4) 0.024(4) -0.002(3) -0.017(4)
F4 0.040(4) 0.051(3) 0.078(4) -0.025(3) -0.006(3) 0.008(3)
F1B 0.137(7) 0.046(4) 0.086(5) 0.001(4) -0.001(5) -0.021(5)
F2B 0.063(4) 0.074(6) 0.071(5) -0.029(5) -0.003(4) -0.005(4)
F3B 0.117(8) 0.099(7) 0.043(5) -0.005(4) -0.023(4) -0.019(6)
F4B 0.042(6) 0.120(9) 0.122(7) -0.004(6) 0.003(5) 0.013(6)
B2 0.033(3) 0.057(4) 0.065(4) -0.013(3) 0.010(3) -0.004(3)
F5 0.086(5) 0.082(6) 0.100(5) -0.056(4) 0.006(4) -0.013(4)
F6 0.064(4) 0.062(4) 0.097(6) -0.001(4) 0.018(4) 0.003(3)
F7 0.037(4) 0.074(6) 0.072(5) -0.023(4) 0.010(3) -0.004(4)
F8 0.068(5) 0.091(6) 0.072(7) 0.004(4) 0.020(4) -0.006(4)
F5B 0.072(6) 0.097(9) 0.069(6) -0.028(5) 0.007(5) -0.019(6)
F6B 0.066(6) 0.054(6) 0.103(8) -0.013(5) 0.034(5) 0.016(5)
F7B 0.047(6) 0.051(6) 0.055(6) -0.004(5) 0.020(4) -0.001(4)
F8B 0.048(5) 0.042(5) 0.046(6) -0.004(4) 0.011(4) -0.014(4)
O7 0.042(3) 0.054(2) 0.069(4) -0.002(3) 0.005(3) 0.011(2)
C65 0.050(3) 0.049(3) 0.057(5) -0.003(3) 0.008(3) 0.005(3)
C66 0.043(3) 0.057(3) 0.054(5) 0.006(3) 0.004(3) 0.001(3)
C67 0.047(3) 0.050(3) 0.057(5) 0.002(3) 0.012(3) 0.008(2)
C68 0.045(3) 0.056(3) 0.068(5) 0.002(4) 0.011(3) -0.003(3)
O7B 0.048(5) 0.056(4) 0.063(6) 0.001(5) 0.002(5) 0.007(4)
C65B 0.048(5) 0.053(4) 0.061(6) 0.001(5) 0.004(5) 0.005(4)
C66B 0.048(4) 0.053(5) 0.059(6) 0.006(5) 0.002(5) 0.004(4)
C67B 0.046(5) 0.052(4) 0.061(6) 0.001(5) 0.004(5) 0.003(4)
C68B 0.049(4) 0.056(4) 0.061(6) 0.001(5) 0.005(5) -0.002(4)
O8 0.082(4) 0.109(4) 0.105(6) -0.020(4) 0.014(4) 0.017(3)
C69 0.076(4) 0.089(4) 0.086(5) -0.003(4) -0.008(4) 0.012(4)
C70 0.064(3) 0.072(4) 0.068(4) 0.003(4) 0.000(3) 0.008(3)
C71 0.055(5) 0.092(4) 0.081(5) 0.013(4) 0.005(4) 0.009(3)
C72 0.060(4) 0.103(5) 0.090(6) 0.004(4) 0.014(4) 0.008(4)
O8B 0.075(5) 0.098(5) 0.099(6) 0.009(5) 0.008(5) 0.007(4)
C69B 0.081(5) 0.083(5) 0.081(6) 0.013(6) -0.001(5) 0.007(5)
C70B 0.069(4) 0.079(5) 0.075(5) 0.005(5) 0.000(5) 0.008(4)
C71B 0.067(5) 0.090(5) 0.079(6) 0.004(5) 0.005(5) 0.010(4)
C72B 0.068(5) 0.095(6) 0.093(7) -0.004(6) 0.002(5) 0.012(5)
O9 0.049(5) 0.054(3) 0.056(4) 0.009(4) -0.003(3) -0.013(5)
C73 0.056(6) 0.079(5) 0.079(6) 0.009(5) 0.000(5) -0.011(5)
C74 0.086(7) 0.088(10) 0.078(8) 0.032(7) -0.018(7) -0.018(8)
C75 0.052(7) 0.055(4) 0.059(5) 0.007(4) 0.005(5) -0.006(6)
C76 0.058(7) 0.060(6) 0.059(6) 0.007(5) -0.006(6) -0.005(6)
O9B 0.052(6) 0.058(4) 0.064(4) 0.009(5) -0.006(5) -0.010(6)
C73B 0.058(6) 0.066(6) 0.065(6) -0.004(6) 0.000(6) -0.007(5)
C74B 0.066(9) 0.059(10) 0.077(8) 0.037(8) -0.027(8) -0.008(8)
C75B 0.056(7) 0.062(5) 0.065(5) 0.009(5) -0.002(6) -0.015(7)
C76B 0.066(10) 0.076(9) 0.073(8) 0.013(8) -0.005(8) -0.037(10)

loop_
_atom_type_symbol
_atom_type_description
_atom_type_scat_dispersion_real
_atom_type_scat_dispersion_imag
_atom_type_scat_source
C C 0.0033 0.0016 'International Tables Vol C Tables 4.2.6.8 and 6.1.1.4'
H H 0.0000 0.0000 'International Tables Vol C Tables 4.2.6.8 and 6.1.1.4'
B B 0.0013 0.0007 'International Tables Vol C Tables 4.2.6.8 and 6.1.1.4'
O O 0.0106 0.0060 'International Tables Vol C Tables 4.2.6.8 and 6.1.1.4'
F F 0.0171 0.0103 'International Tables Vol C Tables 4.2.6.8 and 6.1.1.4'
P P 0.1023 0.0942 'International Tables Vol C Tables 4.2.6.8 and 6.1.1.4'
S S 0.1246 0.1234 'International Tables Vol C Tables 4.2.6.8 and 6.1.1.4'
Fe Fe 0.3463 0.8444 'International Tables Vol C Tables 4.2.6.8 and 6.1.1.4'
Pd Pd -0.9988 1.0072 'International Tables Vol C Tables 4.2.6.8 and 6.1.1.4'

loop_
_exptl_crystal_face_index_h
_exptl_crystal_face_index_k
_exptl_crystal_face_index_l
_exptl_crystal_face_perp_dist
-1.00 -1.00 1.00 0.1530
1.00 -2.00 2.00 0.0480
-1.00 2.00 -2.00 0.0700
1.00 -1.00 2.00 0.0620
1.00 2.00 2.00 0.0960
-1.00 -2.00 -2.00 0.0850
0.00 1.00 -1.00 0.0710
0.00 -1.00 1.00 0.0760
1.00 -2.00 -2.00 0.0570
-1.00 2.00 2.00 0.1200
0.00 1.00 2.00 0.0630
0.00 -1.00 -2.00 0.0510
1.00 0.00 3.00 0.0640
-1.00 0.00 -3.00 0.0590
0.00 0.00 1.00 0.0620

loop_
_geom_angle_atom_site_label_1
_geom_angle_atom_site_label_2
_geom_angle_atom_site_label_3
_geom_angle
P2 Pd1 P1 86.23(4)
P2 Pd1 S1 92.09(4)
P1 Pd1 S1 175.59(4)
P2 Pd1 S2 167.92(4)
P1 Pd1 S2 98.80(4)
S1 Pd1 S2 83.64(4)
P2 Pd1 Fe1 132.80(3)
P1 Pd1 Fe1 128.21(3)
S1 Pd1 Fe1 50.91(3)
S2 Pd1 Fe1 51.01(3)
P2 Pd1 H1 118.4(10)
P1 Pd1 H1 108.5(10)
S1 Pd1 H1 68.8(10)
S2 Pd1 H1 70.6(10)
Fe1 Pd1 H1 29.9(10)
C3 Fe1 C1 93.7(2)
C3 Fe1 C2 98.0(2)
C1 Fe1 C2 97.9(2)
C3 Fe1 S1 88.35(15)
C1 Fe1 S1 166.14(14)
C2 Fe1 S1 95.43(14)
C3 Fe1 S2 165.85(15)
C1 Fe1 S2 89.15(14)
C2 Fe1 S2 95.38(15)
S1 Fe1 S2 85.70(4)
C3 Fe1 Pd1 114.02(14)
C1 Fe1 Pd1 115.04(13)
C2 Fe1 Pd1 131.03(14)
S1 Fe1 Pd1 52.12(3)
S2 Fe1 Pd1 52.66(3)
C3 Fe1 H1 82.1(15)
C1 Fe1 H1 85.2(14)
C2 Fe1 H1 176.9(14)
S1 Fe1 H1 81.5(14)
S2 Fe1 H1 84.4(15)
Pd1 Fe1 H1 46.7(15)
P3 Pd2 P4 86.24(4)
P3 Pd2 S4 175.05(3)
P4 Pd2 S4 95.82(3)
P3 Pd2 S3 93.71(3)
P4 Pd2 S3 179.72(4)
S4 Pd2 S3 84.21(3)
P3 Pd2 Fe2 122.90(3)
P4 Pd2 Fe2 127.60(3)
S4 Pd2 Fe2 52.42(2)
S3 Pd2 Fe2 52.22(3)
P3 Pd2 H2 102.8(9)
P4 Pd2 H2 108.7(9)
S4 Pd2 H2 72.3(9)
S3 Pd2 H2 71.0(9)
Fe2 Pd2 H2 30.4(9)
C33 Fe2 C35 94.06(17)
C33 Fe2 C34 96.43(17)
C35 Fe2 C34 99.30(17)
C33 Fe2 S3 87.95(13)
C35 Fe2 S3 164.68(13)
C34 Fe2 S3 95.55(12)
C33 Fe2 S4 168.38(13)
C35 Fe2 S4 89.80(13)
C34 Fe2 S4 93.76(12)
S3 Fe2 S4 85.49(4)
C33 Fe2 Pd2 115.40(13)
C35 Fe2 Pd2 112.66(12)
C34 Fe2 Pd2 131.75(12)
S3 Fe2 Pd2 53.37(3)
S4 Fe2 Pd2 53.12(3)
C33 Fe2 H2 83.8(13)
C35 Fe2 H2 80.4(13)
C34 Fe2 H2 179.6(14)
S3 Fe2 H2 84.7(13)
S4 Fe2 H2 86.0(13)
Pd2 Fe2 H2 48.3(13)
C4 S1 Fe1 108.65(15)
C4 S1 Pd1 105.75(14)
Fe1 S1 Pd1 76.97(3)
C6 S2 Fe1 107.81(15)
C6 S2 Pd1 104.36(14)
Fe1 S2 Pd1 76.33(3)
C36 S3 Fe2 107.53(13)
C36 S3 Pd2 107.59(13)
Fe2 S3 Pd2 74.41(3)
C38 S4 Fe2 107.68(13)
C38 S4 Pd2 107.64(13)
Fe2 S4 Pd2 74.46(3)
C7 P1 C13 106.81(17)
C7 P1 C19 104.68(17)
C13 P1 C19 105.96(17)
C7 P1 Pd1 117.49(13)
C13 P1 Pd1 113.61(12)
C19 P1 Pd1 107.35(12)
C27B P2 C21 106.5(6)
C27 P2 C21 106.8(4)
C27B P2 C20 106.3(6)
C27 P2 C20 109.7(4)
C21 P2 C20 107.44(17)
C27B P2 Pd1 118.7(6)
C27 P2 Pd1 115.3(4)
C21 P2 Pd1 109.21(12)
C20 P2 Pd1 108.17(12)
C45 P3 C39 106.41(17)
C45 P3 C51 106.95(17)
C39 P3 C51 105.91(18)
C45 P3 Pd2 114.65(12)
C39 P3 Pd2 114.98(13)
C51 P3 Pd2 107.34(12)
C59 P4 C53 106.68(17)
C59 P4 C52 107.47(17)
C53 P4 C52 103.14(16)
C59 P4 Pd2 114.59(12)
C53 P4 Pd2 116.53(13)
C52 P4 Pd2 107.51(12)
O1 C1 Fe1 175.4(4)
O2 C2 Fe1 179.2(4)
O3 C3 Fe1 176.7(4)
C5 C4 S1 115.4(3)
C5 C4 H4A 108.4
S1 C4 H4A 108.4
C5 C4 H4B 108.4
S1 C4 H4B 108.4
H4A C4 H4B 107.5
C4 C5 C6 116.7(4)
C4 C5 H5A 108.1
C6 C5 H5A 108.1
C4 C5 H5B 108.1
C6 C5 H5B 108.1
H5A C5 H5B 107.3
C5 C6 S2 116.2(3)
C5 C6 H6A 108.2
S2 C6 H6A 108.2
C5 C6 H6B 108.2
S2 C6 H6B 108.2
H6A C6 H6B 107.4
C8 C7 C12 118.4(4)
C8 C7 P1 119.5(3)
C12 C7 P1 122.1(3)
C7 C8 C9 120.1(4)
C7 C8 H8A 120.0
C9 C8 H8A 120.0
C10 C9 C8 120.5(4)
C10 C9 H9A 119.8
C8 C9 H9A 119.8
C9 C10 C11 120.3(4)
C9 C10 H10A 119.8
C11 C10 H10A 119.8
C10 C11 C12 120.0(4)
C10 C11 H11A 120.0
C12 C11 H11A 120.0
C11 C12 C7 120.7(4)
C11 C12 H12A 119.7
C7 C12 H12A 119.7
C18 C13 C14 119.0(3)
C18 C13 P1 121.3(3)
C14 C13 P1 119.7(3)
C15 C14 C13 120.3(4)
C15 C14 H14A 119.9
C13 C14 H14A 119.9
C16 C15 C14 119.8(4)
C16 C15 H15A 120.1
C14 C15 H15A 120.1
C15 C16 C17 120.7(4)
C15 C16 H16A 119.7
C17 C16 H16A 119.7
C16 C17 C18 119.8(4)
C16 C17 H17A 120.1
C18 C17 H17A 120.1
C17 C18 C13 120.4(4)
C17 C18 H18A 119.8
C13 C18 H18A 119.8
C20 C19 P1 109.7(2)
C20 C19 H19A 109.7
P1 C19 H19A 109.7
C20 C19 H19B 109.7
P1 C19 H19B 109.7
H19A C19 H19B 108.2
C19 C20 P2 109.3(2)
C19 C20 H20A 109.8
P2 C20 H20A 109.8
C19 C20 H20B 109.8
P2 C20 H20B 109.8
H20A C20 H20B 108.3
C22 C21 C26 118.5(4)
C22 C21 P2 121.0(3)
C26 C21 P2 119.9(3)
C21 C22 C23 121.0(4)
C21 C22 H22A 119.5
C23 C22 H22A 119.5
C24 C23 C22 119.6(4)
C24 C23 H23A 120.2
C22 C23 H23A 120.2
C23 C24 C25 119.6(4)
C23 C24 H24A 120.2
C25 C24 H24A 120.2
C26 C25 C24 120.9(4)
C26 C25 H25A 119.6
C24 C25 H25A 119.6
C25 C26 C21 120.3(4)
C25 C26 H26A 119.8
C21 C26 H26A 119.8
C28 C27 C32 120.0
C28 C27 P2 122.1(6)
C32 C27 P2 117.7(6)
C27 C28 C29 120.0
C27 C28 H28A 120.0
C29 C28 H28A 120.0
C30 C29 C28 120.0
C30 C29 H29A 120.0
C28 C29 H29A 120.0
C31 C30 C29 120.0
C31 C30 H30A 120.0
C29 C30 H30A 120.0
C30 C31 C32 120.0
C30 C31 H31A 120.0
C32 C31 H31A 120.0
C31 C32 C27 120.0
C31 C32 H32A 120.0
C27 C32 H32A 120.0
C28B C27B C32B 120.0
C28B C27B P2 119.0(10)
C32B C27B P2 120.8(10)
C27B C28B C29B 120.0
C27B C28B H28B 120.0
C29B C28B H28B 120.0
C28B C29B C30B 120.0
C28B C29B H29B 120.0
C30B C29B H29B 120.0
C31B C30B C29B 120.0
C31B C30B H30B 120.0
C29B C30B H30B 120.0
C30B C31B C32B 120.0
C30B C31B H31B 120.0
C32B C31B H31B 120.0
C31B C32B C27B 120.0
C31B C32B H32B 120.0
C27B C32B H32B 120.0
O4 C33 Fe2 177.0(4)
O5 C34 Fe2 179.1(4)
O6 C35 Fe2 175.3(4)
C37 C36 S3 115.6(3)
C37 C36 H36A 108.4
S3 C36 H36A 108.4
C37 C36 H36B 108.4
S3 C36 H36B 108.4
H36A C36 H36B 107.4
C36 C37 C38 115.4(3)
C36 C37 H37A 108.4
C38 C37 H37A 108.4
C36 C37 H37B 108.4
C38 C37 H37B 108.4
H37A C37 H37B 107.5
C37 C38 S4 115.9(3)
C37 C38 H38A 108.3
S4 C38 H38A 108.3
C37 C38 H38B 108.3
S4 C38 H38B 108.3
H38A C38 H38B 107.4
C40 C39 C44 119.6(4)
C40 C39 P3 119.7(3)
C44 C39 P3 120.7(3)
C41 C40 C39 120.3(4)
C41 C40 H40A 119.9
C39 C40 H40A 119.9
C42 C41 C40 120.1(4)
C42 C41 H41A 120.0
C40 C41 H41A 120.0
C41 C42 C43 120.6(4)
C41 C42 H42A 119.7
C43 C42 H42A 119.7
C42 C43 C44 120.4(4)
C42 C43 H43A 119.8
C44 C43 H43A 119.8
C43 C44 C39 119.0(4)
C43 C44 H44A 120.5
C39 C44 H44A 120.5
C46 C45 C50 119.2(3)
C46 C45 P3 118.8(3)
C50 C45 P3 122.0(3)
C47 C46 C45 120.0(4)
C47 C46 H46A 120.0
C45 C46 H46A 120.0
C48 C47 C46 120.1(4)
C48 C47 H47A 120.0
C46 C47 H47A 120.0
C47 C48 C49 120.3(4)
C47 C48 H48A 119.8
C49 C48 H48A 119.8
C50 C49 C48 120.0(4)
C50 C49 H49A 120.0
C48 C49 H49A 120.0
C49 C50 C45 120.4(4)
C49 C50 H50A 119.8
C45 C50 H50A 119.8
C52 C51 P3 107.6(2)
C52 C51 H51A 110.2
P3 C51 H51A 110.2
C52 C51 H51B 110.2
P3 C51 H51B 110.2
H51A C51 H51B 108.5
C51 C52 P4 110.9(2)
C51 C52 H52A 109.5
P4 C52 H52A 109.5
C51 C52 H52B 109.5
P4 C52 H52B 109.5
H52A C52 H52B 108.0
C58 C53 C54 120.0(4)
C58 C53 P4 119.8(3)
C54 C53 P4 119.6(3)
C55 C54 C53 119.4(4)
C55 C54 H54A 120.3
C53 C54 H54A 120.3
C56 C55 C54 121.0(4)
C56 C55 H55A 119.5
C54 C55 H55A 119.5
C55 C56 C57 119.6(4)
C55 C56 H56A 120.2
C57 C56 H56A 120.2
C56 C57 C58 120.5(4)
C56 C57 H57A 119.8
C58 C57 H57A 119.8
C57 C58 C53 119.5(4)
C57 C58 H58A 120.2
C53 C58 H58A 120.2
C60 C59 C64 118.9(4)
C60 C59 P4 122.4(3)
C64 C59 P4 118.7(3)
C59 C60 C61 119.9(4)
C59 C60 H60A 120.1
C61 C60 H60A 120.0
C62 C61 C60 120.3(4)
C62 C61 H61A 119.8
C60 C61 H61A 119.8
C61 C62 C63 120.7(4)
C61 C62 H62A 119.6
C63 C62 H62A 119.6
C62 C63 C64 119.1(4)
C62 C63 H63A 120.4
C64 C63 H63A 120.4
C63 C64 C59 121.0(4)
C63 C64 H64A 119.5
C59 C64 H64A 119.5
F2 B1 F4B 116.9(8)
F2 B1 F3B 122.8(7)
F4B B1 F3B 117.3(8)
F2 B1 F1 116.6(5)
F4B B1 F1 86.2(7)
F3B B1 F1 84.0(6)
F2 B1 F3 110.8(5)
F4B B1 F3 115.4(9)
F1 B1 F3 108.9(5)
F4B B1 F2B 108.5(7)
F3B B1 F2B 109.6(6)
F1 B1 F2B 150.6(5)
F3 B1 F2B 88.1(6)
F2 B1 F4 109.5(5)
F3B B1 F4 115.6(8)
F1 B1 F4 104.9(5)
F3 B1 F4 105.5(6)
F2B B1 F4 92.7(6)
F2 B1 F1B 67.1(5)
F4B B1 F1B 111.7(7)
F3B B1 F1B 107.4(6)
F1 B1 F1B 49.6(4)
F3 B1 F1B 125.9(6)
F2B B1 F1B 101.0(5)
F4 B1 F1B 126.8(7)
F5 B2 F6B 89.2(9)
F5 B2 F7B 110.6(13)
F6B B2 F7B 109.0(8)
F5 B2 F8 110.8(7)
F6B B2 F8 110.5(12)
F7B B2 F8 121.9(11)
F5 B2 F7 110.4(6)
F6B B2 F7 125.4(9)
F8 B2 F7 108.8(7)
F5 B2 F8B 126.4(10)
F6B B2 F8B 109.7(8)
F7B B2 F8B 109.4(8)
F7 B2 F8B 98.6(11)
F6B B2 F5B 109.4(7)
F7B B2 F5B 110.3(9)
F8 B2 F5B 94.5(9)
F7 B2 F5B 103.7(11)
F8B B2 F5B 109.0(8)
F5 B2 F6 109.4(6)
F7B B2 F6 92.2(9)
F8 B2 F6 110.1(7)
F7 B2 F6 107.3(6)
F8B B2 F6 103.2(10)
F5B B2 F6 130.8(9)
C68 O7 C65 104.6(6)
O7 C65 C66 106.0(5)
O7 C65 H65A 110.5
C66 C65 H65A 110.5
O7 C65 H65B 110.5
C66 C65 H65B 110.5
H65A C65 H65B 108.7
C67 C66 C65 103.9(6)
C67 C66 H66A 111.0
C65 C66 H66A 111.0
C67 C66 H66B 111.0
C65 C66 H66B 111.0
H66A C66 H66B 109.0
C68 C67 C66 103.3(5)
C68 C67 H67A 111.1
C66 C67 H67A 111.1
C68 C67 H67B 111.1
C66 C67 H67B 111.1
H67A C67 H67B 109.1
O7 C68 C67 106.5(5)
O7 C68 H68A 110.4
C67 C68 H68A 110.4
O7 C68 H68B 110.4
C67 C68 H68B 110.4
H68A C68 H68B 108.6
C68B O7B C65B 111.0(16)
O7B C65B C66B 104.9(11)
O7B C65B H65C 110.8
C66B C65B H65C 110.8
O7B C65B H65D 110.8
C66B C65B H65D 110.8
H65C C65B H65D 108.8
C65B C66B C67B 102.0(18)
C65B C66B H66C 111.4
C67B C66B H66C 111.4
C65B C66B H66D 111.4
C67B C66B H66D 111.4
H66C C66B H66D 109.2
C68B C67B C66B 103.4(13)
C68B C67B H67C 111.1
C66B C67B H67C 111.1
C68B C67B H67D 111.1
C66B C67B H67D 111.1
H67C C67B H67D 109.0
O7B C68B C67B 107.0(11)
O7B C68B H68C 110.3
C67B C68B H68C 110.3
O7B C68B H68D 110.3
C67B C68B H68D 110.3
H68C C68B H68D 108.6
C69 O8 C72 112.5(7)
O8 C69 C70 106.7(7)
O8 C69 H69A 110.4
C70 C69 H69A 110.4
O8 C69 H69B 110.4
C70 C69 H69B 110.4
H69A C69 H69B 108.6
C71 C70 C69 104.2(8)
C71 C70 H70A 110.9
C69 C70 H70A 110.9
C71 C70 H70B 110.9
C69 C70 H70B 110.9
H70A C70 H70B 108.9
C70 C71 C72 102.4(7)
C70 C71 H71A 111.3
C72 C71 H71A 111.3
C70 C71 H71B 111.3
C72 C71 H71B 111.3
H71A C71 H71B 109.2
O8 C72 C71 104.4(7)
O8 C72 H72A 110.9
C71 C72 H72A 110.9
O8 C72 H72B 110.9
C71 C72 H72B 110.9
H72A C72 H72B 108.9
C72B O8B C69B 114.7(11)
O8B C69B C70B 106.0(11)
O8B C69B H69C 110.5
C70B C69B H69C 110.5
O8B C69B H69D 110.5
C70B C69B H69D 110.5
H69C C69B H69D 108.7
C69B C70B C71B 106.4(11)
C69B C70B H70C 110.5
C71B C70B H70C 110.5
C69B C70B H70D 110.4
C71B C70B H70D 110.4
H70C C70B H70D 108.6
C70B C71B C72B 106.3(12)
C70B C71B H71C 110.5
C72B C71B H71C 110.5
C70B C71B H71D 110.5
C72B C71B H71D 110.5
H71C C71B H71D 108.7
O8B C72B C71B 105.6(11)
O8B C72B H72C 110.6
C71B C72B H72C 110.6
O8B C72B H72D 110.6
C71B C72B H72D 110.6
H72C C72B H72D 108.8
C75 O9 C73 110.8(9)
O9 C73 C74 103.6(13)
O9 C73 H73A 111.0
C74 C73 H73A 111.0
O9 C73 H73B 111.0
C74 C73 H73B 111.0
H73A C73 H73B 109.0
O9 C75 C76 108.5(9)
O9 C75 H75A 110.0
C76 C75 H75A 110.0
O9 C75 H75B 110.0
C76 C75 H75B 110.0
H75A C75 H75B 108.4
C75B O9B C73B 106.9(14)
O9B C73B C74B 106.7(17)
O9B C73B H73C 110.4
C74B C73B H73C 110.4
O9B C73B H73D 110.4
C74B C73B H73D 110.4
H73C C73B H73D 108.6
C73B C74B H74D 109.5
C73B C74B H74E 109.5
H74D C74B H74E 109.5
C73B C74B H74F 109.5
H74D C74B H74F 109.5
H74E C74B H74F 109.5
O9B C75B C76B 105.5(15)
O9B C75B H75C 110.6
C76B C75B H75C 110.6
O9B C75B H75D 110.6
C76B C75B H75D 110.6
H75C C75B H75D 108.8
C75B C76B H76D 109.5
C75B C76B H76E 109.5
H76D C76B H76E 109.5
C75B C76B H76F 109.5
H76D C76B H76F 109.5
H76E C76B H76F 109.5

loop_
_geom_bond_atom_site_label_1
_geom_bond_atom_site_label_2
_geom_bond_distance
Pd1 P2 2.2492(10)
Pd1 P1 2.2718(10)
Pd1 S1 2.3637(10)
Pd1 S2 2.3871(10)
Pd1 Fe1 2.9175(6)
Pd1 H1 2.18(4)
Fe1 C3 1.780(5)
Fe1 C1 1.783(5)
Fe1 C2 1.835(5)
Fe1 S1 2.3245(12)
Fe1 S2 2.3338(11)
Fe1 H1 1.50(4)
Pd2 P3 2.2575(10)
Pd2 P4 2.2675(10)
Pd2 S4 2.3621(9)
Pd2 S3 2.3706(10)
Pd2 Fe2 2.8452(6)
Pd2 H2 2.17(3)
Fe2 C33 1.781(4)
Fe2 C35 1.794(4)
Fe2 C34 1.825(4)
Fe2 S3 2.3345(10)
Fe2 S4 2.3405(10)
Fe2 H2 1.47(4)
S1 C4 1.817(4)
S2 C6 1.831(4)
S3 C36 1.833(4)
S4 C38 1.822(4)
P1 C7 1.814(4)
P1 C13 1.819(4)
P1 C19 1.846(4)
P2 C27B 1.810(6)
P2 C27 1.811(4)
P2 C21 1.816(4)
P2 C20 1.827(4)
P3 C45 1.813(4)
P3 C39 1.817(4)
P3 C51 1.834(4)
P4 C59 1.813(4)
P4 C53 1.817(4)
P4 C52 1.836(4)
O1 C1 1.143(5)
O2 C2 1.135(5)
O3 C3 1.142(5)
O4 C33 1.140(4)
O5 C34 1.142(4)
O6 C35 1.133(4)
C4 C5 1.509(6)
C4 H4A 0.9900
C4 H4B 0.9900
C5 C6 1.512(6)
C5 H5A 0.9900
C5 H5B 0.9900
C6 H6A 0.9900
C6 H6B 0.9900
C7 C8 1.389(5)
C7 C12 1.394(5)
C8 C9 1.390(6)
C8 H8A 0.9500
C9 C10 1.365(6)
C9 H9A 0.9500
C10 C11 1.369(6)
C10 H10A 0.9500
C11 C12 1.384(5)
C11 H11A 0.9500
C12 H12A 0.9500
C13 C18 1.393(5)
C13 C14 1.394(5)
C14 C15 1.387(5)
C14 H14A 0.9500
C15 C16 1.377(5)
C15 H15A 0.9500
C16 C17 1.379(6)
C16 H16A 0.9500
C17 C18 1.386(5)
C17 H17A 0.9500
C18 H18A 0.9500
C19 C20 1.523(5)
C19 H19A 0.9900
C19 H19B 0.9900
C20 H20A 0.9900
C20 H20B 0.9900
C21 C22 1.382(5)
C21 C26 1.393(5)
C22 C23 1.390(5)
C22 H22A 0.9500
C23 C24 1.378(6)
C23 H23A 0.9500
C24 C25 1.378(6)
C24 H24A 0.9500
C25 C26 1.374(5)
C25 H25A 0.9500
C26 H26A 0.9500
C27 C28 1.3900
C27 C32 1.3900
C28 C29 1.3900
C28 H28A 0.9500
C29 C30 1.3900
C29 H29A 0.9500
C30 C31 1.3900
C30 H30A 0.9500
C31 C32 1.3900
C31 H31A 0.9500
C32 H32A 0.9500
C27B C28B 1.3900
C27B C32B 1.3900
C28B C29B 1.3900
C28B H28B 0.9500
C29B C30B 1.3900
C29B H29B 0.9500
C30B C31B 1.3900
C30B H30B 0.9500
C31B C32B 1.3900
C31B H31B 0.9500
C32B H32B 0.9500
C36 C37 1.502(5)
C36 H36A 0.9900
C36 H36B 0.9900
C37 C38 1.519(5)
C37 H37A 0.9900
C37 H37B 0.9900
C38 H38A 0.9900
C38 H38B 0.9900
C39 C40 1.396(5)
C39 C44 1.401(5)
C40 C41 1.379(5)
C40 H40A 0.9500
C41 C42 1.372(6)
C41 H41A 0.9500
C42 C43 1.380(7)
C42 H42A 0.9500
C43 C44 1.394(6)
C43 H43A 0.9500
C44 H44A 0.9500
C45 C46 1.390(5)
C45 C50 1.394(5)
C46 C47 1.388(5)
C46 H46A 0.9500
C47 C48 1.377(6)
C47 H47A 0.9500
C48 C49 1.379(6)
C48 H48A 0.9500
C49 C50 1.379(5)
C49 H49A 0.9500
C50 H50A 0.9500
C51 C52 1.534(5)
C51 H51A 0.9900
C51 H51B 0.9900
C52 H52A 0.9900
C52 H52B 0.9900
C53 C58 1.388(5)
C53 C54 1.391(5)
C54 C55 1.384(5)
C54 H54A 0.9500
C55 C56 1.372(6)
C55 H55A 0.9500
C56 C57 1.385(6)
C56 H56A 0.9500
C57 C58 1.386(5)
C57 H57A 0.9500
C58 H58A 0.9500
C59 C60 1.381(5)
C59 C64 1.400(5)
C60 C61 1.394(6)
C60 H60A 0.9500
C61 C62 1.370(7)
C61 H61A 0.9500
C62 C63 1.378(6)
C62 H62A 0.9500
C63 C64 1.382(5)
C63 H63A 0.9500
C64 H64A 0.9500
B1 F2 1.328(5)
B1 F4B 1.351(6)
B1 F3B 1.351(6)
B1 F1 1.370(5)
B1 F3 1.387(6)
B1 F2B 1.403(6)
B1 F4 1.403(6)
B1 F1B 1.403(6)
B2 F5 1.377(6)
B2 F6B 1.378(7)
B2 F7B 1.380(7)
B2 F8 1.381(6)
B2 F7 1.383(6)
B2 F8B 1.384(7)
B2 F5B 1.388(7)
B2 F6 1.398(6)
O7 C68 1.406(6)
O7 C65 1.415(6)
C65 C66 1.520(7)
C65 H65A 0.9900
C65 H65B 0.9900
C66 C67 1.519(7)
C66 H66A 0.9900
C66 H66B 0.9900
C67 C68 1.514(7)
C67 H67A 0.9900
C67 H67B 0.9900
C68 H68A 0.9900
C68 H68B 0.9900
O7B C68B 1.406(8)
O7B C65B 1.409(8)
C65B C66B 1.518(9)
C65B H65C 0.9900
C65B H65D 0.9900
C66B C67B 1.519(10)
C66B H66C 0.9900
C66B H66D 0.9900
C67B C68B 1.515(9)
C67B H67C 0.9900
C67B H67D 0.9900
C68B H68C 0.9900
C68B H68D 0.9900
O8 C69 1.381(7)
O8 C72 1.411(7)
C69 C70 1.519(8)
C69 H69A 0.9900
C69 H69B 0.9900
C70 C71 1.512(8)
C70 H70A 0.9900
C70 H70B 0.9900
C71 C72 1.522(7)
C71 H71A 0.9900
C71 H71B 0.9900
C72 H72A 0.9900
C72 H72B 0.9900
O8B C72B 1.405(8)
O8B C69B 1.409(8)
C69B C70B 1.509(9)
C69B H69C 0.9900
C69B H69D 0.9900
C70B C71B 1.515(9)
C70B H70C 0.9900
C70B H70D 0.9900
C71B C72B 1.520(9)
C71B H71C 0.9900
C71B H71D 0.9900
C72B H72C 0.9900
C72B H72D 0.9900
O9 C75 1.416(7)
O9 C73 1.419(8)
C73 C74 1.505(9)
C73 H73A 0.9900
C73 H73B 0.9900
C74 H74A 0.9800
C74 H74B 0.9800
C74 H74C 0.9800
C75 C76 1.518(8)
C75 H75A 0.9900
C75 H75B 0.9900
C76 H76A 0.9800
C76 H76B 0.9800
C76 H76C 0.9800
O9B C75B 1.415(9)
O9B C73B 1.427(9)
C73B C74B 1.507(10)
C73B H73C 0.9900
C73B H73D 0.9900
C74B H74D 0.9800
C74B H74E 0.9800
C74B H74F 0.9800
C75B C76B 1.511(10)
C75B H75C 0.9900
C75B H75D 0.9900
C76B H76D 0.9800
C76B H76E 0.9800
C76B H76F 0.9800
